data_1560207
loop_
_publ_author_name
'Lu, Xuefeng'
'An, Dongyue'
'Han, Yi'
'Zou, Ya'
'Qiao, Yanjun'
'Zhang, Ning'
'Chang, Dongdong'
'Wu, Jishan'
'Liu, Yunqi'

_publ_section_title
;
 A cyclopenta-fused dibenzo[b,d]thiophene-co-phenanthrene macrocyclic
 tetraradicaloid
;
_journal_issue 11
_journal_name_full 'Chemical Science'
_journal_page_first 3952
_journal_page_last 3957
_journal_paper_doi 10.1039/D0SC06185A
_journal_volume 12
_journal_year 2021
_chemical_formula_sum 'C122 H112 O4 S2'
_chemical_formula_weight 1706.23
_space_group_crystal_system triclinic
_space_group_IT_number 2
_space_group_name_Hall '-P 1'
_space_group_name_H-M_alt 'P -1'
_atom_sites_solution_hydrogens geom
_audit_creation_method SHELXL-2017/1
_audit_update_record
;
2019-11-12 deposited with the CCDC.	2021-01-26 downloaded from the CCDC.
;
_cell_angle_alpha 106.709(4)
_cell_angle_beta 97.475(4)
_cell_angle_gamma 95.961(4)
_cell_formula_units_Z 1
_cell_length_a 8.9363(5)
_cell_length_b 15.5536(9)
_cell_length_c 17.3731(9)
_cell_measurement_reflns_used 119
_cell_measurement_temperature 100(2)
_cell_measurement_theta_max 52.92
_cell_measurement_theta_min 29.48
_cell_volume 2267.6(2)
_computing_cell_refinement 'Bruker SAINT'
_computing_data_collection 'Bruker APEX2'
_computing_data_reduction 'Bruker SAINT'
_computing_molecular_graphics 'Bruker SHELXTL'
_computing_publication_material 'Bruker SHELXTL'
_computing_structure_refinement 'SHELXL-2017/1 (Sheldrick, 2017)'
_computing_structure_solution 'SHELXT 2014/5 (Sheldrick, 2014)'
_diffrn_ambient_temperature 100(2)
_diffrn_measured_fraction_theta_full 0.960
_diffrn_measured_fraction_theta_max 0.960
_diffrn_measurement_device_type 'Bruker D8 venture'
_diffrn_measurement_method '\f and \w scans'
_diffrn_radiation_type CuK\a
_diffrn_radiation_wavelength 1.54178
_diffrn_reflns_av_R_equivalents 0.1004
_diffrn_reflns_av_unetI/netI 0.1307
_diffrn_reflns_Laue_measured_fraction_full 0.960
_diffrn_reflns_Laue_measured_fraction_max 0.960
_diffrn_reflns_limit_h_max 9
_diffrn_reflns_limit_h_min -10
_diffrn_reflns_limit_k_max 17
_diffrn_reflns_limit_k_min -18
_diffrn_reflns_limit_l_max 20
_diffrn_reflns_limit_l_min -20
_diffrn_reflns_number 15810
_diffrn_reflns_point_group_measured_fraction_full 0.960
_diffrn_reflns_point_group_measured_fraction_max 0.960
_diffrn_reflns_theta_full 66.583
_diffrn_reflns_theta_max 66.583
_diffrn_reflns_theta_min 2.694
_exptl_absorpt_coefficient_mu 0.979
_exptl_absorpt_correction_T_max 0.7528
_exptl_absorpt_correction_T_min 0.5753
_exptl_absorpt_correction_type multi-scan
_exptl_crystal_colour Dark_Green
_exptl_crystal_density_diffrn 1.249
_exptl_crystal_density_meas ?
_exptl_crystal_density_method 'Not Measured'
_exptl_crystal_description Needle
_exptl_crystal_F_000 908
_exptl_crystal_size_max 0.126
_exptl_crystal_size_mid 0.050
_exptl_crystal_size_min 0.040
_refine_diff_density_max 0.585
_refine_diff_density_min -0.259
_refine_diff_density_rms 0.074
_refine_ls_extinction_method none
_refine_ls_goodness_of_fit_ref 0.968
_refine_ls_hydrogen_treatment constr
_refine_ls_matrix_type full
_refine_ls_number_parameters 651
_refine_ls_number_reflns 7723
_refine_ls_number_restraints 238
_refine_ls_restrained_S_all 0.957
_refine_ls_R_factor_all 0.1777
_refine_ls_R_factor_gt 0.0915
_refine_ls_shift/su_max 0.000
_refine_ls_shift/su_mean 0.000
_refine_ls_structure_factor_coef Fsqd
_refine_ls_weighting_details 'w=1/[\s^2^(Fo^2^)+(0.1495P)^2^] where P=(Fo^2^+2Fc^2^)/3'
_refine_ls_weighting_scheme calc
_refine_ls_wR_factor_gt 0.2296
_refine_ls_wR_factor_ref 0.2901
_reflns_Friedel_coverage 0.000
_reflns_number_gt 3660
_reflns_number_total 7723
_reflns_threshold_expression 'I > 2\s(I)'
_cod_data_source_file d0sc06185a2.cif
_cod_data_source_block i449
_cod_depositor_comments
;
The following automatic conversions were performed:

data item '_exptl_absorpt_correction_type' value 'Multi-scan' was
changed to 'multi-scan' in accordance with the
/home/data/users/saulius/crontab/automatic-downloads/rss-feeds/RSC/lib/dictionaries/cif_core.dic
dictionary named 'cif_core.dic' version 2.4.2 last updated on
2011-04-26.

data item '_exptl_crystal_density_meas' value 'Not Measured' was
changed to '?' -- the value is perceived as not measured.

Automatic conversion script
Id: cif_fix_values 7556 2019-12-06 15:28:31Z antanas 

 Adding full bibliography for 1560207.cif.
;
_cod_database_code 1560207
_shelx_shelxl_version_number 2017/1
_shelx_space_group_comment
; 
The symmetry employed for this shelxl refinement is uniquely defined 
by the following loop, which should always be used as a source of 
symmetry information in preference to the above space-group names. 
They are only intended as comments. 
;

loop_
_space_group_symop_operation_xyz
'x, y, z'
'-x, -y, -z'

loop_
_atom_site_label
_atom_site_type_symbol
_atom_site_fract_x
_atom_site_fract_y
_atom_site_fract_z
_atom_site_U_iso_or_equiv
_atom_site_adp_type
_atom_site_occupancy
_atom_site_site_symmetry_order
_atom_site_calc_flag
_atom_site_refinement_flags_posn
_atom_site_refinement_flags_adp
_atom_site_refinement_flags_occupancy
_atom_site_disorder_assembly
_atom_site_disorder_group
S1 S 0.12958(17) 0.43818(10) 0.83460(8) 0.0647(4) Uani 1 1 d . . . . .
O1 O 1.0816(5) 0.1356(2) 0.6594(2) 0.0646(9) Uani 1 1 d . . . . .
O2 O 1.2126(5) 0.1511(2) 0.5243(2) 0.0644(9) Uani 1 1 d . . . . .
C1 C 0.0906(7) 0.4960(4) 0.7615(3) 0.0618(12) Uani 1 1 d . . . . .
C2 C -0.0248(6) 0.5463(4) 0.7539(3) 0.0613(12) Uani 1 1 d . . . . .
H2 H -0.098122 0.552844 0.789394 0.074 Uiso 1 1 calc R U . . .
C3 C -0.0309(6) 0.5884(4) 0.6909(3) 0.0621(12) Uani 1 1 d . . . . .
C4 C 0.0766(6) 0.5719(3) 0.6354(3) 0.0566(11) Uani 1 1 d . . . . .
C5 C 0.1897(6) 0.5225(4) 0.6443(3) 0.0599(12) Uani 1 1 d . . . . .
H5 H 0.258504 0.512159 0.606334 0.072 Uiso 1 1 calc R U . . .
C6 C 0.2053(6) 0.4860(4) 0.7104(3) 0.0572(11) Uani 1 1 d . . . . .
C7 C 0.3192(7) 0.4385(3) 0.7317(3) 0.0584(12) Uani 1 1 d . . . . .
C8 C 0.4501(7) 0.4232(3) 0.6947(3) 0.0594(12) Uani 1 1 d . . . . .
H8 H 0.469344 0.447501 0.652080 0.071 Uiso 1 1 calc R U . . .
C9 C 0.5469(6) 0.3731(3) 0.7217(3) 0.0585(11) Uani 1 1 d . . . . .
C10 C 0.5221(7) 0.3332(4) 0.7854(3) 0.0607(12) Uani 1 1 d . . . . .
C11 C 0.3944(7) 0.3526(4) 0.8252(3) 0.0616(13) Uani 1 1 d . . . . .
H11 H 0.377146 0.330392 0.869360 0.074 Uiso 1 1 calc R U . . .
C12 C 0.2965(7) 0.4043(3) 0.7979(3) 0.0633(13) Uani 1 1 d . . . . .
C13 C 0.6364(6) 0.2783(4) 0.7936(3) 0.0598(12) Uani 1 1 d . . . . .
C14 C 0.7321(7) 0.2804(3) 0.7334(3) 0.0611(12) Uani 1 1 d . . . . .
C15 C 0.6808(6) 0.3396(3) 0.6897(3) 0.0578(12) Uani 1 1 d . . . . .
C16 C 0.7479(7) 0.3536(4) 0.6276(3) 0.0626(13) Uani 1 1 d . . . . .
H16 H 0.712395 0.394579 0.600549 0.075 Uiso 1 1 calc R U . . .
C17 C 0.8721(7) 0.3068(3) 0.6025(3) 0.0596(12) Uani 1 1 d . . . . .
C18 C 0.9204(7) 0.2455(3) 0.6450(3) 0.0609(12) Uani 1 1 d . . . . .
C19 C 0.8520(7) 0.2342(4) 0.7112(3) 0.0619(12) Uani 1 1 d . . . . .
H19 H 0.887986 0.195119 0.740182 0.074 Uiso 1 1 calc R U . . .
C20 C 1.0385(7) 0.1938(4) 0.6171(3) 0.0613(12) Uani 1 1 d . . . . .
C21 C 1.1031(6) 0.2028(3) 0.5527(3) 0.0595(12) Uani 1 1 d . . . . .
C22 C 1.0563(7) 0.2641(3) 0.5084(3) 0.0606(12) Uani 1 1 d . . . . .
C23 C 0.9388(6) 0.3153(3) 0.5343(3) 0.0592(12) Uani 1 1 d . . . . .
C24 C 0.8900(6) 0.3725(3) 0.4885(3) 0.0587(12) Uani 1 1 d . . . . .
H24 H 0.810351 0.406765 0.503059 0.070 Uiso 1 1 calc R U . . .
C25 C 0.9570(6) 0.3785(3) 0.4233(3) 0.0598(12) Uani 1 1 d . . . . .
C26 C 1.0784(6) 0.3297(4) 0.3996(3) 0.0604(12) Uani 1 1 d . . . . .
C27 C 1.1259(7) 0.2716(4) 0.4422(3) 0.0633(13) Uani 1 1 d . . . . .
H27 H 1.204937 0.237218 0.426636 0.076 Uiso 1 1 calc R U . . .
C28 C -0.1286(7) 0.6467(4) 0.6690(3) 0.0617(12) Uani 1 1 d . . . . .
C29 C -0.2585(7) 0.6825(4) 0.7053(3) 0.0630(13) Uani 1 1 d . . . . .
C30 C -0.4023(6) 0.6653(4) 0.6560(3) 0.0622(12) Uani 1 1 d . . . . .
C31 C -0.5213(7) 0.7059(4) 0.6871(4) 0.0699(14) Uani 1 1 d . . . . .
H31 H -0.617840 0.694318 0.652863 0.084 Uiso 1 1 calc R U . . .
C32 C -0.5048(8) 0.7626(4) 0.7661(4) 0.0766(16) Uani 1 1 d . . . . .
C33 C -0.3639(8) 0.7777(4) 0.8152(4) 0.0775(16) Uani 1 1 d . . . . .
H33 H -0.350926 0.816205 0.869764 0.093 Uiso 1 1 calc R U . . .
C34 C -0.2397(7) 0.7381(4) 0.7871(3) 0.0671(13) Uani 1 1 d . . . . .
C35 C -0.4302(7) 0.6024(4) 0.5712(3) 0.0709(14) Uani 1 1 d . . . . .
H35A H -0.539477 0.579347 0.554350 0.106 Uiso 1 1 calc R U . . .
H35B H -0.373099 0.551523 0.568979 0.106 Uiso 1 1 calc R U . . .
H35C H -0.396408 0.634997 0.534430 0.106 Uiso 1 1 calc R U . . .
C36 C -0.6394(10) 0.8038(6) 0.7986(5) 0.096(2) Uani 1 1 d . . . . .
H36A H -0.717163 0.755459 0.800421 0.144 Uiso 1 1 calc R U . . .
H36B H -0.683031 0.836528 0.762662 0.144 Uiso 1 1 calc R U . . .
H36C H -0.604992 0.846061 0.853592 0.144 Uiso 1 1 calc R U . . .
C37 C -0.0899(9) 0.7586(5) 0.8442(4) 0.0824(17) Uani 1 1 d . . . . .
H37A H -0.084182 0.817242 0.885974 0.124 Uiso 1 1 calc R U . . .
H37B H -0.005871 0.761103 0.813510 0.124 Uiso 1 1 calc R U . . .
H37C H -0.082142 0.710869 0.870411 0.124 Uiso 1 1 calc R U . . .
C38 C 0.6576(7) 0.2230(4) 0.8506(3) 0.0620(12) Uani 1 1 d . . . . .
C39 C 0.6106(8) 0.1286(4) 0.8222(4) 0.0772(16) Uani 1 1 d . . . . .
C40 C 0.6428(9) 0.0774(5) 0.8738(4) 0.0822(17) Uani 1 1 d . . . . .
H40 H 0.609878 0.013736 0.854517 0.099 Uiso 1 1 calc R U . . .
C41 C 0.7212(8) 0.1157(4) 0.9526(3) 0.0740(15) Uani 1 1 d . . . . .
C42 C 0.7612(7) 0.2083(4) 0.9797(3) 0.0704(14) Uani 1 1 d . . . . .
H42 H 0.812419 0.236221 1.034130 0.084 Uiso 1 1 calc R U . . .
C43 C 0.7294(7) 0.2634(4) 0.9303(3) 0.0636(13) Uani 1 1 d . . . . .
C44 C 0.5269(11) 0.0824(5) 0.7366(4) 0.106(3) Uani 1 1 d . . . . .
H44A H 0.522153 0.016544 0.724231 0.159 Uiso 1 1 calc R U . . .
H44B H 0.581050 0.103051 0.698059 0.159 Uiso 1 1 calc R U . . .
H44C H 0.423129 0.097714 0.731805 0.159 Uiso 1 1 calc R U . . .
C45 C 0.7612(10) 0.0560(5) 1.0055(4) 0.0886(19) Uani 1 1 d . . . . .
H45A H 0.851714 0.028926 0.990672 0.133 Uiso 1 1 calc R U . . .
H45B H 0.675354 0.007812 0.996930 0.133 Uiso 1 1 calc R U . . .
H45C H 0.782461 0.092886 1.062948 0.133 Uiso 1 1 calc R U . . .
C46 C 0.7758(9) 0.3640(4) 0.9624(4) 0.0808(17) Uani 1 1 d . . . . .
H46A H 0.839491 0.383819 0.927020 0.121 Uiso 1 1 calc R U . . .
H46B H 0.833801 0.380211 1.017743 0.121 Uiso 1 1 calc R U . . .
H46C H 0.684511 0.393945 0.963509 0.121 Uiso 1 1 calc R U . . .
C47 C 1.0499(9) 0.0410(4) 0.6137(4) 0.0810(17) Uani 1 1 d . . . . .
H47A H 1.125499 0.026198 0.576800 0.097 Uiso 1 1 calc R U . . .
H47B H 0.947228 0.027547 0.579859 0.097 Uiso 1 1 calc R U . . .
C48 C 1.0566(8) -0.0154(4) 0.6692(4) 0.0760(15) Uani 1 1 d . . . . .
H48A H 1.155165 0.003690 0.707117 0.091 Uiso 1 1 calc R U . . .
H48B H 1.053311 -0.079522 0.636676 0.091 Uiso 1 1 calc R U . . .
C49 C 0.9298(11) -0.0095(6) 0.7179(6) 0.109(3) Uani 1 1 d . . . . .
H49A H 0.930659 0.054593 0.749779 0.131 Uiso 1 1 calc R U . . .
H49B H 0.830787 -0.031010 0.680587 0.131 Uiso 1 1 calc R U . . .
C50 C 0.9464(16) -0.0654(7) 0.7742(7) 0.141(4) Uani 1 1 d . . . . .
H50A H 0.952630 -0.127966 0.743011 0.212 Uiso 1 1 calc R U . . .
H50B H 0.857863 -0.064632 0.802158 0.212 Uiso 1 1 calc R U . . .
H50C H 1.039587 -0.040338 0.814561 0.212 Uiso 1 1 calc R U . . .
C51 C 1.3609(7) 0.1865(5) 0.5744(3) 0.0746(15) Uani 1 1 d . . . . .
H51A H 1.360705 0.177948 0.628704 0.090 Uiso 1 1 calc R U . . .
H51B H 1.384995 0.252324 0.582043 0.090 Uiso 1 1 calc R U . . .
C52 C 1.4794(7) 0.1371(4) 0.5333(3) 0.0698(14) Uani 1 1 d . . . . .
H52A H 1.575223 0.150346 0.573034 0.084 Uiso 1 1 calc R U . . .
H52B H 1.444070 0.070940 0.517238 0.084 Uiso 1 1 calc R U . . .
C53 C 1.5132(8) 0.1617(4) 0.4589(4) 0.0737(15) Uani 1 1 d . . . . .
H53A H 1.535237 0.228609 0.472711 0.088 Uiso 1 1 calc R U . . .
H53B H 1.421976 0.140236 0.415627 0.088 Uiso 1 1 calc R U . . .
C54 C 1.6484(8) 0.1202(4) 0.4268(4) 0.0789(16) Uani 1 1 d . . . . .
H54A H 1.737369 0.138399 0.470448 0.118 Uiso 1 1 calc R U . . .
H54B H 1.671841 0.141615 0.381255 0.118 Uiso 1 1 calc R U . . .
H54C H 1.623058 0.053892 0.407994 0.118 Uiso 1 1 calc R U . . .
C1X C 0.7556(12) 0.7587(6) 0.0410(6) 0.0888(18) Uani 0.779(9) 1 d D U P A 1
C2X C 0.8483(16) 0.6905(9) 0.0300(6) 0.087(2) Uani 0.779(9) 1 d D U P A 1
H2X H 0.948080 0.702828 0.061053 0.104 Uiso 0.779(9) 1 calc R U P A 1
C3X C 0.7984(12) 0.6075(7) -0.0240(6) 0.090(2) Uani 0.779(9) 1 d D U P A 1
H3X H 0.864119 0.562592 -0.030322 0.108 Uiso 0.779(9) 1 calc R U P A 1
C4X C 0.6561(16) 0.5866(9) -0.0698(7) 0.098(2) Uani 0.779(9) 1 d D U P A 1
H4X H 0.624656 0.527643 -0.107591 0.117 Uiso 0.779(9) 1 calc R U P A 1
C5X C 0.5550(14) 0.6512(8) -0.0618(6) 0.100(2) Uani 0.779(9) 1 d D U P A 1
H5X H 0.454942 0.638330 -0.092659 0.120 Uiso 0.779(9) 1 calc R U P A 1
C6X C 0.6154(17) 0.7380(10) -0.0032(10) 0.093(2) Uani 0.779(9) 1 d D U P A 1
H6X H 0.551363 0.783843 0.004565 0.112 Uiso 0.779(9) 1 calc R U P A 1
C7X C 0.8127(17) 0.8462(8) 0.1044(7) 0.105(3) Uani 0.779(9) 1 d D U P A 1
H7X1 H 0.738359 0.888057 0.103192 0.158 Uiso 0.779(9) 1 calc R U P A 1
H7X2 H 0.910092 0.872106 0.094123 0.158 Uiso 0.779(9) 1 calc R U P A 1
H7X3 H 0.827771 0.836598 0.158061 0.158 Uiso 0.779(9) 1 calc R U P A 1
C1Y C 0.684(3) 0.6649(18) -0.0307(17) 0.094(3) Uani 0.221(9) 1 d D U P A 2
C2Y C 0.589(5) 0.732(3) -0.015(4) 0.095(3) Uani 0.221(9) 1 d D U P A 2
H2Y H 0.488400 0.719879 -0.044117 0.114 Uiso 0.221(9) 1 calc R U P A 2
C3Y C 0.638(4) 0.815(2) 0.0423(19) 0.096(3) Uani 0.221(9) 1 d D U P A 2
H3Y H 0.568623 0.856321 0.056410 0.115 Uiso 0.221(9) 1 calc R U P A 2
C4Y C 0.785(4) 0.837(2) 0.078(3) 0.097(4) Uani 0.221(9) 1 d D U P A 2
H4Y H 0.826302 0.898366 0.104816 0.116 Uiso 0.221(9) 1 calc R U P A 2
C5Y C 0.879(3) 0.768(2) 0.0766(18) 0.096(3) Uani 0.221(9) 1 d D U P A 2
H5Y H 0.967801 0.775290 0.116067 0.115 Uiso 0.221(9) 1 calc R U P A 2
C6Y C 0.828(5) 0.685(3) 0.009(3) 0.091(3) Uani 0.221(9) 1 d D U P A 2
H6Y H 0.897611 0.644001 -0.006607 0.109 Uiso 0.221(9) 1 calc R U P A 2
C7Y C 0.622(5) 0.582(2) -0.096(2) 0.099(4) Uani 0.221(9) 1 d D U P A 2
H7Y1 H 0.703493 0.559236 -0.125692 0.148 Uiso 0.221(9) 1 calc R U P A 2
H7Y2 H 0.541329 0.593774 -0.133947 0.148 Uiso 0.221(9) 1 calc R U P A 2
H7Y3 H 0.579444 0.535634 -0.073329 0.148 Uiso 0.221(9) 1 calc R U P A 2

loop_
_atom_site_aniso_label
_atom_site_aniso_U_11
_atom_site_aniso_U_22
_atom_site_aniso_U_33
_atom_site_aniso_U_23
_atom_site_aniso_U_13
_atom_site_aniso_U_12
S1 0.0652(9) 0.0831(8) 0.0561(6) 0.0298(6) 0.0155(5) 0.0261(6)
O1 0.072(3) 0.070(2) 0.0583(18) 0.0245(16) 0.0083(16) 0.0276(17)
O2 0.065(2) 0.076(2) 0.0575(18) 0.0209(16) 0.0100(16) 0.0311(18)
C1 0.062(3) 0.069(3) 0.054(2) 0.018(2) 0.010(2) 0.011(2)
C2 0.053(3) 0.080(3) 0.054(2) 0.022(2) 0.009(2) 0.022(2)
C3 0.058(3) 0.075(3) 0.053(2) 0.017(2) 0.008(2) 0.016(2)
C4 0.057(3) 0.066(3) 0.048(2) 0.020(2) 0.003(2) 0.017(2)
C5 0.061(3) 0.071(3) 0.055(2) 0.025(2) 0.013(2) 0.020(2)
C6 0.049(3) 0.074(3) 0.053(2) 0.023(2) 0.010(2) 0.016(2)
C7 0.061(3) 0.068(3) 0.052(2) 0.023(2) 0.014(2) 0.021(2)
C8 0.066(3) 0.068(3) 0.050(2) 0.023(2) 0.010(2) 0.020(2)
C9 0.056(3) 0.070(3) 0.052(2) 0.020(2) 0.011(2) 0.018(2)
C10 0.064(3) 0.070(3) 0.053(2) 0.023(2) 0.007(2) 0.020(2)
C11 0.066(4) 0.069(3) 0.053(2) 0.023(2) 0.006(2) 0.014(2)
C12 0.079(4) 0.064(3) 0.048(2) 0.015(2) 0.016(2) 0.016(3)
C13 0.059(3) 0.071(3) 0.051(2) 0.021(2) 0.006(2) 0.017(2)
C14 0.064(3) 0.065(3) 0.055(2) 0.020(2) 0.004(2) 0.015(2)
C15 0.060(3) 0.066(3) 0.049(2) 0.018(2) 0.005(2) 0.017(2)
C16 0.070(4) 0.071(3) 0.052(2) 0.023(2) 0.007(2) 0.024(3)
C17 0.063(3) 0.066(3) 0.051(2) 0.017(2) 0.006(2) 0.019(2)
C18 0.068(4) 0.066(3) 0.046(2) 0.012(2) 0.006(2) 0.020(2)
C19 0.062(3) 0.071(3) 0.056(3) 0.024(2) 0.004(2) 0.022(2)
C20 0.061(3) 0.068(3) 0.054(2) 0.019(2) 0.001(2) 0.016(2)
C21 0.061(3) 0.065(3) 0.054(2) 0.017(2) 0.004(2) 0.025(2)
C22 0.069(4) 0.066(3) 0.051(2) 0.020(2) 0.008(2) 0.022(2)
C23 0.062(3) 0.067(3) 0.051(2) 0.019(2) 0.005(2) 0.020(2)
C24 0.058(3) 0.065(3) 0.057(3) 0.021(2) 0.009(2) 0.022(2)
C25 0.061(3) 0.066(3) 0.055(2) 0.022(2) 0.005(2) 0.016(2)
C26 0.055(3) 0.076(3) 0.053(2) 0.022(2) 0.006(2) 0.022(2)
C27 0.063(4) 0.074(3) 0.058(3) 0.022(2) 0.011(2) 0.025(3)
C28 0.063(3) 0.074(3) 0.049(2) 0.019(2) 0.007(2) 0.016(2)
C29 0.066(4) 0.070(3) 0.059(3) 0.024(2) 0.016(2) 0.020(3)
C30 0.055(3) 0.072(3) 0.065(3) 0.025(2) 0.012(2) 0.020(2)
C31 0.061(4) 0.083(3) 0.074(3) 0.030(3) 0.014(3) 0.027(3)
C32 0.069(4) 0.087(4) 0.083(4) 0.030(3) 0.024(3) 0.027(3)
C33 0.087(5) 0.086(4) 0.067(3) 0.023(3) 0.023(3) 0.032(3)
C34 0.072(4) 0.078(3) 0.056(3) 0.023(2) 0.013(2) 0.022(3)
C35 0.064(4) 0.085(4) 0.068(3) 0.029(3) 0.008(3) 0.021(3)
C36 0.090(6) 0.116(5) 0.096(5) 0.032(4) 0.039(4) 0.042(4)
C37 0.091(5) 0.098(4) 0.059(3) 0.020(3) 0.009(3) 0.037(4)
C38 0.060(3) 0.075(3) 0.055(3) 0.024(2) 0.007(2) 0.020(2)
C39 0.087(4) 0.084(4) 0.060(3) 0.028(3) -0.004(3) 0.012(3)
C40 0.099(5) 0.078(4) 0.074(3) 0.033(3) 0.003(3) 0.020(3)
C41 0.081(4) 0.092(4) 0.061(3) 0.036(3) 0.013(3) 0.032(3)
C42 0.072(4) 0.090(4) 0.052(3) 0.022(2) 0.008(2) 0.028(3)
C43 0.066(4) 0.076(3) 0.052(2) 0.022(2) 0.009(2) 0.023(3)
C44 0.150(8) 0.081(4) 0.071(4) 0.029(3) -0.024(4) -0.009(4)
C45 0.115(6) 0.097(4) 0.066(3) 0.035(3) 0.012(3) 0.041(4)
C46 0.101(5) 0.086(4) 0.057(3) 0.022(3) 0.008(3) 0.026(3)
C47 0.097(5) 0.078(4) 0.069(3) 0.022(3) 0.009(3) 0.027(3)
C48 0.086(4) 0.078(3) 0.071(3) 0.027(3) 0.016(3) 0.023(3)
C49 0.104(6) 0.094(5) 0.143(7) 0.046(5) 0.040(6) 0.021(4)
C50 0.204(13) 0.113(6) 0.143(9) 0.059(6) 0.092(9) 0.053(7)
C51 0.072(4) 0.099(4) 0.057(3) 0.025(3) 0.002(3) 0.036(3)
C52 0.066(4) 0.080(3) 0.066(3) 0.021(3) 0.010(3) 0.028(3)
C53 0.075(4) 0.082(3) 0.067(3) 0.023(3) 0.008(3) 0.025(3)
C54 0.080(4) 0.088(4) 0.066(3) 0.014(3) 0.013(3) 0.024(3)
C1X 0.091(4) 0.107(4) 0.089(4) 0.051(3) 0.026(3) 0.031(3)
C2X 0.089(5) 0.108(4) 0.085(5) 0.050(4) 0.025(4) 0.036(4)
C3X 0.095(5) 0.103(4) 0.085(4) 0.044(3) 0.022(4) 0.023(4)
C4X 0.104(5) 0.111(5) 0.086(5) 0.043(4) 0.010(4) 0.020(4)
C5X 0.100(5) 0.120(4) 0.095(4) 0.052(4) 0.017(4) 0.029(4)
C6X 0.092(5) 0.115(4) 0.090(5) 0.049(4) 0.022(4) 0.036(4)
C7X 0.115(6) 0.113(5) 0.096(6) 0.034(5) 0.030(5) 0.031(5)
C1Y 0.096(5) 0.111(4) 0.088(4) 0.048(4) 0.021(4) 0.026(4)
C2Y 0.096(6) 0.115(5) 0.091(6) 0.049(5) 0.022(5) 0.030(5)
C3Y 0.099(6) 0.112(5) 0.091(6) 0.043(5) 0.024(5) 0.032(5)
C4Y 0.103(7) 0.110(6) 0.090(7) 0.042(6) 0.026(6) 0.030(6)
C5Y 0.099(6) 0.112(5) 0.090(6) 0.043(5) 0.023(5) 0.030(5)
C6Y 0.093(6) 0.109(5) 0.088(6) 0.047(5) 0.024(5) 0.029(5)
C7Y 0.100(7) 0.115(6) 0.091(7) 0.043(7) 0.015(6) 0.022(6)

loop_
_atom_type_symbol
_atom_type_description
_atom_type_scat_dispersion_real
_atom_type_scat_dispersion_imag
_atom_type_scat_source
C C 0.0181 0.0091 'International Tables Vol C Tables 4.2.6.8 and 6.1.1.4'
H H 0.0000 0.0000 'International Tables Vol C Tables 4.2.6.8 and 6.1.1.4'
O O 0.0492 0.0322 'International Tables Vol C Tables 4.2.6.8 and 6.1.1.4'
S S 0.3331 0.5567 'International Tables Vol C Tables 4.2.6.8 and 6.1.1.4'

loop_
_geom_angle_atom_site_label_1
_geom_angle_atom_site_label_2
_geom_angle_atom_site_label_3
_geom_angle
_geom_angle_site_symmetry_1
_geom_angle_site_symmetry_3
_geom_angle_publ_flag
C12 S1 C1 92.8(3) . . ?
C20 O1 C47 115.3(4) . . ?
C21 O2 C51 111.5(4) . . ?
C2 C1 C6 122.9(5) . . ?
C2 C1 S1 128.0(4) . . ?
C6 C1 S1 109.1(4) . . ?
C1 C2 C3 117.7(5) . . ?
C1 C2 H2 121.1 . . ?
C3 C2 H2 121.1 . . ?
C28 C3 C2 132.0(5) . . ?
C28 C3 C4 108.8(4) . . ?
C2 C3 C4 119.2(5) . . ?
C5 C4 C3 121.9(4) . . ?
C5 C4 C25 130.2(5) . 2_666 ?
C3 C4 C25 107.8(5) . 2_666 ?
C4 C5 C6 119.7(5) . . ?
C4 C5 H5 120.1 . . ?
C6 C5 H5 120.1 . . ?
C7 C6 C5 127.6(5) . . ?
C7 C6 C1 114.3(4) . . ?
C5 C6 C1 118.1(5) . . ?
C6 C7 C8 126.2(4) . . ?
C6 C7 C12 114.1(5) . . ?
C8 C7 C12 119.6(5) . . ?
C9 C8 C7 118.2(4) . . ?
C9 C8 H8 120.9 . . ?
C7 C8 H8 120.9 . . ?
C8 C9 C10 123.3(5) . . ?
C8 C9 C15 129.6(5) . . ?
C10 C9 C15 106.8(4) . . ?
C13 C10 C11 132.9(5) . . ?
C13 C10 C9 108.8(5) . . ?
C11 C10 C9 118.3(5) . . ?
C12 C11 C10 118.1(4) . . ?
C12 C11 H11 120.9 . . ?
C10 C11 H11 120.9 . . ?
C11 C12 C7 122.3(5) . . ?
C11 C12 S1 128.1(4) . . ?
C7 C12 S1 109.6(4) . . ?
C10 C13 C14 108.2(4) . . ?
C10 C13 C38 128.5(5) . . ?
C14 C13 C38 123.2(5) . . ?
C19 C14 C15 119.3(5) . . ?
C19 C14 C13 131.9(5) . . ?
C15 C14 C13 108.7(5) . . ?
C16 C15 C14 122.0(5) . . ?
C16 C15 C9 130.5(5) . . ?
C14 C15 C9 107.4(5) . . ?
C15 C16 C17 120.4(5) . . ?
C15 C16 H16 119.8 . . ?
C17 C16 H16 119.8 . . ?
C23 C17 C18 120.4(5) . . ?
C23 C17 C16 122.0(5) . . ?
C18 C17 C16 117.5(5) . . ?
C19 C18 C17 121.1(5) . . ?
C19 C18 C20 120.9(5) . . ?
C17 C18 C20 118.0(5) . . ?
C14 C19 C18 119.7(5) . . ?
C14 C19 H19 120.1 . . ?
C18 C19 H19 120.1 . . ?
C21 C20 O1 122.3(5) . . ?
C21 C20 C18 121.4(5) . . ?
O1 C20 C18 116.3(5) . . ?
C20 C21 O2 121.4(4) . . ?
C20 C21 C22 121.8(5) . . ?
O2 C21 C22 116.7(5) . . ?
C27 C22 C23 122.0(5) . . ?
C27 C22 C21 120.1(5) . . ?
C23 C22 C21 117.9(5) . . ?
C24 C23 C22 117.3(5) . . ?
C24 C23 C17 122.2(5) . . ?
C22 C23 C17 120.5(4) . . ?
C25 C24 C23 120.3(5) . . ?
C25 C24 H24 119.8 . . ?
C23 C24 H24 119.8 . . ?
C24 C25 C26 122.1(5) . . ?
C24 C25 C4 131.0(5) . 2_666 ?
C26 C25 C4 106.8(5) . 2_666 ?
C27 C26 C25 118.7(5) . . ?
C27 C26 C28 132.4(5) . 2_666 ?
C25 C26 C28 108.9(4) . 2_666 ?
C26 C27 C22 119.5(5) . . ?
C26 C27 H27 120.3 . . ?
C22 C27 H27 120.3 . . ?
C3 C28 C26 107.6(5) . 2_666 ?
C3 C28 C29 130.2(5) . . ?
C26 C28 C29 122.2(5) 2_666 . ?
C30 C29 C34 119.1(5) . . ?
C30 C29 C28 119.1(5) . . ?
C34 C29 C28 121.6(5) . . ?
C31 C30 C29 119.7(5) . . ?
C31 C30 C35 119.3(5) . . ?
C29 C30 C35 121.1(5) . . ?
C32 C31 C30 122.3(6) . . ?
C32 C31 H31 118.8 . . ?
C30 C31 H31 118.8 . . ?
C31 C32 C33 117.9(6) . . ?
C31 C32 C36 120.7(6) . . ?
C33 C32 C36 121.4(6) . . ?
C32 C33 C34 122.2(6) . . ?
C32 C33 H33 118.9 . . ?
C34 C33 H33 118.9 . . ?
C33 C34 C29 118.7(6) . . ?
C33 C34 C37 118.8(5) . . ?
C29 C34 C37 122.4(5) . . ?
C30 C35 H35A 109.5 . . ?
C30 C35 H35B 109.5 . . ?
H35A C35 H35B 109.5 . . ?
C30 C35 H35C 109.5 . . ?
H35A C35 H35C 109.5 . . ?
H35B C35 H35C 109.5 . . ?
C32 C36 H36A 109.5 . . ?
C32 C36 H36B 109.5 . . ?
H36A C36 H36B 109.5 . . ?
C32 C36 H36C 109.5 . . ?
H36A C36 H36C 109.5 . . ?
H36B C36 H36C 109.5 . . ?
C34 C37 H37A 109.5 . . ?
C34 C37 H37B 109.5 . . ?
H37A C37 H37B 109.5 . . ?
C34 C37 H37C 109.5 . . ?
H37A C37 H37C 109.5 . . ?
H37B C37 H37C 109.5 . . ?
C43 C38 C39 119.6(5) . . ?
C43 C38 C13 120.4(5) . . ?
C39 C38 C13 120.0(5) . . ?
C40 C39 C38 119.2(6) . . ?
C40 C39 C44 119.6(6) . . ?
C38 C39 C44 121.2(5) . . ?
C39 C40 C41 122.3(6) . . ?
C39 C40 H40 118.9 . . ?
C41 C40 H40 118.9 . . ?
C42 C41 C40 117.3(5) . . ?
C42 C41 C45 122.4(6) . . ?
C40 C41 C45 120.4(6) . . ?
C41 C42 C43 122.7(5) . . ?
C41 C42 H42 118.7 . . ?
C43 C42 H42 118.7 . . ?
C38 C43 C42 118.8(5) . . ?
C38 C43 C46 120.4(5) . . ?
C42 C43 C46 120.7(5) . . ?
C39 C44 H44A 109.5 . . ?
C39 C44 H44B 109.5 . . ?
H44A C44 H44B 109.5 . . ?
C39 C44 H44C 109.5 . . ?
H44A C44 H44C 109.5 . . ?
H44B C44 H44C 109.5 . . ?
C41 C45 H45A 109.5 . . ?
C41 C45 H45B 109.5 . . ?
H45A C45 H45B 109.5 . . ?
C41 C45 H45C 109.5 . . ?
H45A C45 H45C 109.5 . . ?
H45B C45 H45C 109.5 . . ?
C43 C46 H46A 109.5 . . ?
C43 C46 H46B 109.5 . . ?
H46A C46 H46B 109.5 . . ?
C43 C46 H46C 109.5 . . ?
H46A C46 H46C 109.5 . . ?
H46B C46 H46C 109.5 . . ?
O1 C47 C48 110.4(5) . . ?
O1 C47 H47A 109.6 . . ?
C48 C47 H47A 109.6 . . ?
O1 C47 H47B 109.6 . . ?
C48 C47 H47B 109.6 . . ?
H47A C47 H47B 108.1 . . ?
C47 C48 C49 113.7(6) . . ?
C47 C48 H48A 108.8 . . ?
C49 C48 H48A 108.8 . . ?
C47 C48 H48B 108.8 . . ?
C49 C48 H48B 108.8 . . ?
H48A C48 H48B 107.7 . . ?
C50 C49 C48 110.8(8) . . ?
C50 C49 H49A 109.5 . . ?
C48 C49 H49A 109.5 . . ?
C50 C49 H49B 109.5 . . ?
C48 C49 H49B 109.5 . . ?
H49A C49 H49B 108.1 . . ?
C49 C50 H50A 109.5 . . ?
C49 C50 H50B 109.5 . . ?
H50A C50 H50B 109.5 . . ?
C49 C50 H50C 109.5 . . ?
H50A C50 H50C 109.5 . . ?
H50B C50 H50C 109.5 . . ?
O2 C51 C52 109.1(5) . . ?
O2 C51 H51A 109.9 . . ?
C52 C51 H51A 109.9 . . ?
O2 C51 H51B 109.9 . . ?
C52 C51 H51B 109.9 . . ?
H51A C51 H51B 108.3 . . ?
C53 C52 C51 114.1(5) . . ?
C53 C52 H52A 108.7 . . ?
C51 C52 H52A 108.7 . . ?
C53 C52 H52B 108.7 . . ?
C51 C52 H52B 108.7 . . ?
H52A C52 H52B 107.6 . . ?
C52 C53 C54 111.9(5) . . ?
C52 C53 H53A 109.2 . . ?
C54 C53 H53A 109.2 . . ?
C52 C53 H53B 109.2 . . ?
C54 C53 H53B 109.2 . . ?
H53A C53 H53B 107.9 . . ?
C53 C54 H54A 109.5 . . ?
C53 C54 H54B 109.5 . . ?
H54A C54 H54B 109.5 . . ?
C53 C54 H54C 109.5 . . ?
H54A C54 H54C 109.5 . . ?
H54B C54 H54C 109.5 . . ?
C6X C1X C2X 117.4(12) . . ?
C6X C1X C7X 123.8(11) . . ?
C2X C1X C7X 118.6(11) . . ?
C3X C2X C1X 121.1(11) . . ?
C3X C2X H2X 119.5 . . ?
C1X C2X H2X 119.5 . . ?
C2X C3X C4X 121.6(11) . . ?
C2X C3X H3X 119.2 . . ?
C4X C3X H3X 119.2 . . ?
C3X C4X C5X 120.9(12) . . ?
C3X C4X H4X 119.6 . . ?
C5X C4X H4X 119.6 . . ?
C4X C5X C6X 114.6(11) . . ?
C4X C5X H5X 122.7 . . ?
C6X C5X H5X 122.7 . . ?
C1X C6X C5X 124.4(12) . . ?
C1X C6X H6X 117.8 . . ?
C5X C6X H6X 117.8 . . ?
C1X C7X H7X1 109.5 . . ?
C1X C7X H7X2 109.5 . . ?
H7X1 C7X H7X2 109.5 . . ?
C1X C7X H7X3 109.5 . . ?
H7X1 C7X H7X3 109.5 . . ?
H7X2 C7X H7X3 109.5 . . ?
C6Y C1Y C2Y 118(2) . . ?
C6Y C1Y C7Y 125(2) . . ?
C2Y C1Y C7Y 117(2) . . ?
C3Y C2Y C1Y 122(2) . . ?
C3Y C2Y H2Y 119.1 . . ?
C1Y C2Y H2Y 119.1 . . ?
C4Y C3Y C2Y 120(3) . . ?
C4Y C3Y H3Y 120.1 . . ?
C2Y C3Y H3Y 120.1 . . ?
C3Y C4Y C5Y 120(3) . . ?
C3Y C4Y H4Y 119.8 . . ?
C5Y C4Y H4Y 119.8 . . ?
C4Y C5Y C6Y 114(2) . . ?
C4Y C5Y H5Y 123.1 . . ?
C6Y C5Y H5Y 123.1 . . ?
C1Y C6Y C5Y 122(3) . . ?
C1Y C6Y H6Y 119.1 . . ?
C5Y C6Y H6Y 119.1 . . ?
C1Y C7Y H7Y1 109.5 . . ?
C1Y C7Y H7Y2 109.5 . . ?
H7Y1 C7Y H7Y2 109.5 . . ?
C1Y C7Y H7Y3 109.5 . . ?
H7Y1 C7Y H7Y3 109.5 . . ?
H7Y2 C7Y H7Y3 109.5 . . ?

loop_
_geom_bond_atom_site_label_1
_geom_bond_atom_site_label_2
_geom_bond_distance
_geom_bond_site_symmetry_2
_geom_bond_publ_flag
S1 C12 1.768(6) . ?
S1 C1 1.775(5) . ?
O1 C20 1.375(6) . ?
O1 C47 1.434(7) . ?
O2 C21 1.381(7) . ?
O2 C51 1.446(7) . ?
C1 C2 1.373(8) . ?
C1 C6 1.433(8) . ?
C2 C3 1.425(8) . ?
C2 H2 0.9500 . ?
C3 C28 1.417(8) . ?
C3 C4 1.438(8) . ?
C4 C5 1.352(8) . ?
C4 C25 1.464(7) 2_666 ?
C5 C6 1.417(7) . ?
C5 H5 0.9500 . ?
C6 C7 1.390(7) . ?
C7 C8 1.415(8) . ?
C7 C12 1.428(7) . ?
C8 C9 1.349(7) . ?
C8 H8 0.9500 . ?
C9 C10 1.446(7) . ?
C9 C15 1.466(8) . ?
C10 C13 1.416(8) . ?
C10 C11 1.425(8) . ?
C11 C12 1.377(8) . ?
C11 H11 0.9500 . ?
C13 C14 1.438(8) . ?
C13 C38 1.494(7) . ?
C14 C19 1.386(8) . ?
C14 C15 1.426(7) . ?
C15 C16 1.360(8) . ?
C16 C17 1.436(8) . ?
C16 H16 0.9500 . ?
C17 C23 1.426(8) . ?
C17 C18 1.431(7) . ?
C18 C19 1.415(8) . ?
C18 C20 1.443(8) . ?
C19 H19 0.9500 . ?
C20 C21 1.359(8) . ?
C21 C22 1.446(7) . ?
C22 C27 1.406(8) . ?
C22 C23 1.425(8) . ?
C23 C24 1.419(7) . ?
C24 C25 1.369(8) . ?
C24 H24 0.9500 . ?
C25 C26 1.425(8) . ?
C26 C27 1.388(7) . ?
C26 C28 1.454(8) 2_666 ?
C27 H27 0.9500 . ?
C28 C29 1.476(9) . ?
C29 C30 1.402(8) . ?
C29 C34 1.413(8) . ?
C30 C31 1.383(9) . ?
C30 C35 1.489(8) . ?
C31 C32 1.382(9) . ?
C31 H31 0.9500 . ?
C32 C33 1.383(10) . ?
C32 C36 1.518(10) . ?
C33 C34 1.399(9) . ?
C33 H33 0.9500 . ?
C34 C37 1.504(9) . ?
C35 H35A 0.9800 . ?
C35 H35B 0.9800 . ?
C35 H35C 0.9800 . ?
C36 H36A 0.9800 . ?
C36 H36B 0.9800 . ?
C36 H36C 0.9800 . ?
C37 H37A 0.9800 . ?
C37 H37B 0.9800 . ?
C37 H37C 0.9800 . ?
C38 C43 1.382(7) . ?
C38 C39 1.406(9) . ?
C39 C40 1.383(9) . ?
C39 C44 1.508(8) . ?
C40 C41 1.384(9) . ?
C40 H40 0.9500 . ?
C41 C42 1.373(9) . ?
C41 C45 1.518(8) . ?
C42 C43 1.400(8) . ?
C42 H42 0.9500 . ?
C43 C46 1.494(9) . ?
C44 H44A 0.9800 . ?
C44 H44B 0.9800 . ?
C44 H44C 0.9800 . ?
C45 H45A 0.9800 . ?
C45 H45B 0.9800 . ?
C45 H45C 0.9800 . ?
C46 H46A 0.9800 . ?
C46 H46B 0.9800 . ?
C46 H46C 0.9800 . ?
C47 C48 1.480(9) . ?
C47 H47A 0.9900 . ?
C47 H47B 0.9900 . ?
C48 C49 1.494(11) . ?
C48 H48A 0.9900 . ?
C48 H48B 0.9900 . ?
C49 C50 1.488(13) . ?
C49 H49A 0.9900 . ?
C49 H49B 0.9900 . ?
C50 H50A 0.9800 . ?
C50 H50B 0.9800 . ?
C50 H50C 0.9800 . ?
C51 C52 1.508(9) . ?
C51 H51A 0.9900 . ?
C51 H51B 0.9900 . ?
C52 C53 1.507(9) . ?
C52 H52A 0.9900 . ?
C52 H52B 0.9900 . ?
C53 C54 1.523(9) . ?
C53 H53A 0.9900 . ?
C53 H53B 0.9900 . ?
C54 H54A 0.9800 . ?
C54 H54B 0.9800 . ?
C54 H54C 0.9800 . ?
C1X C6X 1.337(16) . ?
C1X C2X 1.398(16) . ?
C1X C7X 1.474(13) . ?
C2X C3X 1.350(17) . ?
C2X H2X 0.9500 . ?
C3X C4X 1.363(16) . ?
C3X H3X 0.9500 . ?
C4X C5X 1.409(17) . ?
C4X H4X 0.9500 . ?
C5X C6X 1.438(17) . ?
C5X H5X 0.9500 . ?
C6X H6X 0.9500 . ?
C7X H7X1 0.9800 . ?
C7X H7X2 0.9800 . ?
C7X H7X3 0.9800 . ?
C1Y C6Y 1.34(2) . ?
C1Y C2Y 1.40(2) . ?
C1Y C7Y 1.46(2) . ?
C2Y C3Y 1.36(2) . ?
C2Y H2Y 0.9500 . ?
C3Y C4Y 1.34(2) . ?
C3Y H3Y 0.9500 . ?
C4Y C5Y 1.43(3) . ?
C4Y H4Y 0.9500 . ?
C5Y C6Y 1.45(2) . ?
C5Y H5Y 0.9500 . ?
C6Y H6Y 0.9500 . ?
C7Y H7Y1 0.9800 . ?
C7Y H7Y2 0.9800 . ?
C7Y H7Y3 0.9800 . ?

loop_
_geom_torsion_atom_site_label_1
_geom_torsion_atom_site_label_2
_geom_torsion_atom_site_label_3
_geom_torsion_atom_site_label_4
_geom_torsion
_geom_torsion_site_symmetry_1
_geom_torsion_site_symmetry_2
_geom_torsion_site_symmetry_3
_geom_torsion_site_symmetry_4
_geom_torsion_publ_flag
C12 S1 C1 C2 -176.4(5) . . . . ?
C12 S1 C1 C6 1.0(4) . . . . ?
C6 C1 C2 C3 1.4(8) . . . . ?
S1 C1 C2 C3 178.6(4) . . . . ?
C1 C2 C3 C28 -177.0(6) . . . . ?
C1 C2 C3 C4 3.9(8) . . . . ?
C28 C3 C4 C5 176.3(5) . . . . ?
C2 C3 C4 C5 -4.4(8) . . . . ?
C28 C3 C4 C25 -0.4(6) . . . 2_666 ?
C2 C3 C4 C25 178.9(5) . . . 2_666 ?
C3 C4 C5 C6 -0.6(8) . . . . ?
C25 C4 C5 C6 175.2(5) 2_666 . . . ?
C4 C5 C6 C7 -175.9(5) . . . . ?
C4 C5 C6 C1 5.8(8) . . . . ?
C2 C1 C6 C7 175.1(5) . . . . ?
S1 C1 C6 C7 -2.5(6) . . . . ?
C2 C1 C6 C5 -6.4(8) . . . . ?
S1 C1 C6 C5 176.0(4) . . . . ?
C5 C6 C7 C8 5.4(9) . . . . ?
C1 C6 C7 C8 -176.3(5) . . . . ?
C5 C6 C7 C12 -175.3(5) . . . . ?
C1 C6 C7 C12 3.1(7) . . . . ?
C6 C7 C8 C9 -178.1(5) . . . . ?
C12 C7 C8 C9 2.6(8) . . . . ?
C7 C8 C9 C10 1.1(8) . . . . ?
C7 C8 C9 C15 173.3(5) . . . . ?
C8 C9 C10 C13 174.5(5) . . . . ?
C15 C9 C10 C13 0.8(6) . . . . ?
C8 C9 C10 C11 -4.2(8) . . . . ?
C15 C9 C10 C11 -177.9(5) . . . . ?
C13 C10 C11 C12 -174.9(6) . . . . ?
C9 C10 C11 C12 3.5(7) . . . . ?
C10 C11 C12 C7 0.1(8) . . . . ?
C10 C11 C12 S1 179.5(4) . . . . ?
C6 C7 C12 C11 177.3(5) . . . . ?
C8 C7 C12 C11 -3.2(8) . . . . ?
C6 C7 C12 S1 -2.2(6) . . . . ?
C8 C7 C12 S1 177.3(4) . . . . ?
C1 S1 C12 C11 -178.9(5) . . . . ?
C1 S1 C12 C7 0.6(4) . . . . ?
C11 C10 C13 C14 176.6(6) . . . . ?
C9 C10 C13 C14 -1.8(6) . . . . ?
C11 C10 C13 C38 -1.1(10) . . . . ?
C9 C10 C13 C38 -179.5(5) . . . . ?
C10 C13 C14 C19 -174.6(6) . . . . ?
C38 C13 C14 C19 3.2(9) . . . . ?
C10 C13 C14 C15 2.2(6) . . . . ?
C38 C13 C14 C15 -180.0(5) . . . . ?
C19 C14 C15 C16 -1.3(8) . . . . ?
C13 C14 C15 C16 -178.6(5) . . . . ?
C19 C14 C15 C9 175.6(5) . . . . ?
C13 C14 C15 C9 -1.7(6) . . . . ?
C8 C9 C15 C16 3.9(9) . . . . ?
C10 C9 C15 C16 177.1(5) . . . . ?
C8 C9 C15 C14 -172.6(5) . . . . ?
C10 C9 C15 C14 0.6(6) . . . . ?
C14 C15 C16 C17 1.5(8) . . . . ?
C9 C15 C16 C17 -174.6(5) . . . . ?
C15 C16 C17 C23 175.9(5) . . . . ?
C15 C16 C17 C18 0.3(8) . . . . ?
C23 C17 C18 C19 -178.0(5) . . . . ?
C16 C17 C18 C19 -2.3(8) . . . . ?
C23 C17 C18 C20 0.5(8) . . . . ?
C16 C17 C18 C20 176.1(5) . . . . ?
C15 C14 C19 C18 -0.7(8) . . . . ?
C13 C14 C19 C18 175.8(5) . . . . ?
C17 C18 C19 C14 2.5(8) . . . . ?
C20 C18 C19 C14 -175.9(5) . . . . ?
C47 O1 C20 C21 -64.9(7) . . . . ?
C47 O1 C20 C18 115.4(6) . . . . ?
C19 C18 C20 C21 178.8(5) . . . . ?
C17 C18 C20 C21 0.3(8) . . . . ?
C19 C18 C20 O1 -1.5(7) . . . . ?
C17 C18 C20 O1 -179.9(5) . . . . ?
O1 C20 C21 O2 2.4(8) . . . . ?
C18 C20 C21 O2 -177.9(5) . . . . ?
O1 C20 C21 C22 179.7(5) . . . . ?
C18 C20 C21 C22 -0.5(8) . . . . ?
C51 O2 C21 C20 -79.3(6) . . . . ?
C51 O2 C21 C22 103.3(5) . . . . ?
C20 C21 C22 C27 179.9(5) . . . . ?
O2 C21 C22 C27 -2.6(8) . . . . ?
C20 C21 C22 C23 -0.1(8) . . . . ?
O2 C21 C22 C23 177.4(4) . . . . ?
C27 C22 C23 C24 2.3(8) . . . . ?
C21 C22 C23 C24 -177.7(5) . . . . ?
C27 C22 C23 C17 -179.2(5) . . . . ?
C21 C22 C23 C17 0.9(8) . . . . ?
C18 C17 C23 C24 177.4(5) . . . . ?
C16 C17 C23 C24 2.0(8) . . . . ?
C18 C17 C23 C22 -1.1(8) . . . . ?
C16 C17 C23 C22 -176.5(5) . . . . ?
C22 C23 C24 C25 -1.4(8) . . . . ?
C17 C23 C24 C25 -179.9(5) . . . . ?
C23 C24 C25 C26 -1.0(8) . . . . ?
C23 C24 C25 C4 176.6(5) . . . 2_666 ?
C24 C25 C26 C27 2.5(8) . . . . ?
C4 C25 C26 C27 -175.6(5) 2_666 . . . ?
C24 C25 C26 C28 -177.6(5) . . . 2_666 ?
C4 C25 C26 C28 4.2(6) 2_666 . . 2_666 ?
C25 C26 C27 C22 -1.6(8) . . . . ?
C28 C26 C27 C22 178.6(5) 2_666 . . . ?
C23 C22 C27 C26 -0.8(8) . . . . ?
C21 C22 C27 C26 179.1(5) . . . . ?
C2 C3 C28 C26 178.6(6) . . . 2_666 ?
C4 C3 C28 C26 -2.2(6) . . . 2_666 ?
C2 C3 C28 C29 -0.4(10) . . . . ?
C4 C3 C28 C29 178.8(5) . . . . ?
C3 C28 C29 C30 -122.5(6) . . . . ?
C26 C28 C29 C30 58.6(7) 2_666 . . . ?
C3 C28 C29 C34 61.4(8) . . . . ?
C26 C28 C29 C34 -117.5(6) 2_666 . . . ?
C34 C29 C30 C31 2.6(8) . . . . ?
C28 C29 C30 C31 -173.7(5) . . . . ?
C34 C29 C30 C35 -176.0(5) . . . . ?
C28 C29 C30 C35 7.7(8) . . . . ?
C29 C30 C31 C32 -0.8(9) . . . . ?
C35 C30 C31 C32 177.8(5) . . . . ?
C30 C31 C32 C33 -0.7(9) . . . . ?
C30 C31 C32 C36 -178.4(6) . . . . ?
C31 C32 C33 C34 0.4(10) . . . . ?
C36 C32 C33 C34 178.1(6) . . . . ?
C32 C33 C34 C29 1.4(9) . . . . ?
C32 C33 C34 C37 179.6(6) . . . . ?
C30 C29 C34 C33 -2.9(8) . . . . ?
C28 C29 C34 C33 173.3(5) . . . . ?
C30 C29 C34 C37 179.0(5) . . . . ?
C28 C29 C34 C37 -4.8(8) . . . . ?
C10 C13 C38 C43 -81.6(8) . . . . ?
C14 C13 C38 C43 101.1(7) . . . . ?
C10 C13 C38 C39 101.3(7) . . . . ?
C14 C13 C38 C39 -76.1(8) . . . . ?
C43 C38 C39 C40 -2.6(10) . . . . ?
C13 C38 C39 C40 174.5(6) . . . . ?
C43 C38 C39 C44 177.8(7) . . . . ?
C13 C38 C39 C44 -5.1(10) . . . . ?
C38 C39 C40 C41 -0.6(12) . . . . ?
C44 C39 C40 C41 179.0(8) . . . . ?
C39 C40 C41 C42 2.8(11) . . . . ?
C39 C40 C41 C45 -176.7(7) . . . . ?
C40 C41 C42 C43 -1.8(10) . . . . ?
C45 C41 C42 C43 177.7(6) . . . . ?
C39 C38 C43 C42 3.5(9) . . . . ?
C13 C38 C43 C42 -173.6(5) . . . . ?
C39 C38 C43 C46 -178.0(6) . . . . ?
C13 C38 C43 C46 4.8(9) . . . . ?
C41 C42 C43 C38 -1.3(10) . . . . ?
C41 C42 C43 C46 -179.7(6) . . . . ?
C20 O1 C47 C48 -162.9(5) . . . . ?
O1 C47 C48 C49 68.8(8) . . . . ?
C47 C48 C49 C50 -178.2(8) . . . . ?
C21 O2 C51 C52 -171.0(5) . . . . ?
O2 C51 C52 C53 72.1(7) . . . . ?
C51 C52 C53 C54 172.0(6) . . . . ?
C6X C1X C2X C3X 1(2) . . . . ?
C7X C1X C2X C3X 176.4(10) . . . . ?
C1X C2X C3X C4X -0.2(18) . . . . ?
C2X C3X C4X C5X -0.4(18) . . . . ?
C3X C4X C5X C6X 0.4(18) . . . . ?
C2X C1X C6X C5X -1(3) . . . . ?
C7X C1X C6X C5X -176.2(13) . . . . ?
C4X C5X C6X C1X 0(2) . . . . ?
C6Y C1Y C2Y C3Y -3(9) . . . . ?
C7Y C1Y C2Y C3Y -176(5) . . . . ?
C1Y C2Y C3Y C4Y 7(9) . . . . ?
C2Y C3Y C4Y C5Y -19(7) . . . . ?
C3Y C4Y C5Y C6Y 24(6) . . . . ?
C2Y C1Y C6Y C5Y 10(8) . . . . ?
C7Y C1Y C6Y C5Y -177(4) . . . . ?
C4Y C5Y C6Y C1Y -20(7) . . . . ?
